data_7010058
loop_
_publ_author_name
'Skabara, Peter J.'
'Bricklebank, Neil'
'Berridge, Rory'
'Long, Stephen'
'Light, Mark E.'
'Coles, Simon J.'
'Hursthouse, Michael B.'

_publ_section_title
;
 Crystal engineering towards highly ordered polymeric structures of
 1,3-dithiole-2-thione--dihalogen adducts&#x200A;&#x2020;
;
_journal_issue 19
_journal_name_full 'Journal of the Chemical Society, Dalton Transactions'
_journal_page_first 3235
_journal_paper_doi 10.1039/b005570k
_journal_year 2000
_chemical_formula_sum 'C7 H6 Br1.5 I1.5 O4 S3'
_chemical_formula_weight 560.51
_chemical_name_systematic
;
 ?
;
_space_group_IT_number 2
_symmetry_space_group_name_Hall '-P 1'
_symmetry_space_group_name_H-M 'P -1'
_atom_sites_solution_hydrogens geom
_atom_sites_solution_primary direct
_atom_sites_solution_secondary difmap
_audit_creation_method SHELXL-97
_cell_angle_alpha 77.310(2)
_cell_angle_beta 83.073(2)
_cell_angle_gamma 84.686(2)
_cell_formula_units_Z 2
_cell_length_a 5.8163(3)
_cell_length_b 8.7676(4)
_cell_length_c 14.8481(9)
_cell_measurement_reflns_used na
_cell_measurement_temperature 150(2)
_cell_measurement_theta_max na
_cell_measurement_theta_min na
_cell_volume 731.58(7)
_computing_cell_refinement 'DENZO and COLLECT'
_computing_data_collection
;
 DENZO and COLLECT
;
_computing_data_reduction 'DENZO and COLLECT'
_computing_molecular_graphics ORTEP
_computing_publication_material CIFTAB
_computing_structure_refinement 'SHELXL-97 (Sheldrick, 1997)'
_computing_structure_solution 'SHELXS-97 (Sheldrick, 1990)'
_diffrn_ambient_temperature 150(2)
_diffrn_detector_area_resol_mean '9.091 pixels/mm'
_diffrn_measured_fraction_theta_full 0.978
_diffrn_measured_fraction_theta_max 0.978
_diffrn_measurement_device_type 'Enraf Nonius KappaCCD area detector'
_diffrn_measurement_method 'Phi and Omega scans to fill Ewald sphere'
_diffrn_radiation_monochromator graphite
_diffrn_radiation_source 'Enraf Nonius FR591 Rotating anode'
_diffrn_radiation_type MoK\a
_diffrn_radiation_wavelength 0.71073
_diffrn_reflns_av_R_equivalents 0.0645
_diffrn_reflns_av_sigmaI/netI 0.0648
_diffrn_reflns_limit_h_max 6
_diffrn_reflns_limit_h_min -6
_diffrn_reflns_limit_k_max 10
_diffrn_reflns_limit_k_min -10
_diffrn_reflns_limit_l_max 17
_diffrn_reflns_limit_l_min -16
_diffrn_reflns_number 5844
_diffrn_reflns_theta_full 25.03
_diffrn_reflns_theta_max 25.03
_diffrn_reflns_theta_min 3.02
_diffrn_standards_decay_% na
_diffrn_standards_interval_count na
_diffrn_standards_interval_time na
_diffrn_standards_number 'not measured'
_exptl_absorpt_coefficient_mu 7.765
_exptl_absorpt_correction_T_max 0.3057
_exptl_absorpt_correction_T_min 0.3057
_exptl_absorpt_correction_type 'Multiscan, SORTAV'
_exptl_crystal_density_diffrn 2.545
_exptl_crystal_density_meas ?
_exptl_crystal_density_method .
_exptl_crystal_F_000 520
_exptl_crystal_size_max 0.20
_exptl_crystal_size_mid 0.20
_exptl_crystal_size_min 0.20
_refine_diff_density_max 3.535
_refine_diff_density_min -1.847
_refine_diff_density_rms 0.272
_refine_ls_extinction_coef 0.0073(13)
_refine_ls_extinction_expression Fc^*^=kFc[1+0.001xFc^2^\l^3^/sin(2\q)]^-1/4^
_refine_ls_extinction_method SHELXL
_refine_ls_goodness_of_fit_ref 1.074
_refine_ls_hydrogen_treatment mixed
_refine_ls_matrix_type full
_refine_ls_number_parameters 158
_refine_ls_number_reflns 2518
_refine_ls_number_restraints 0
_refine_ls_restrained_S_all 1.074
_refine_ls_R_factor_all 0.0567
_refine_ls_R_factor_gt 0.0535
_refine_ls_shift/su_max 0.007
_refine_ls_shift/su_mean 0.000
_refine_ls_structure_factor_coef Fsqd
_refine_ls_weighting_details 'calc w=1/[\s^2^(Fo^2^)+(0.0796P)^2^+9.9956P] where P=(Fo^2^+2Fc^2^)/3'
_refine_ls_weighting_scheme calc
_refine_ls_wR_factor_gt 0.1539
_refine_ls_wR_factor_ref 0.1574
_reflns_number_gt 2333
_reflns_number_total 2518
_reflns_threshold_expression >2sigma(I)
_cod_data_source_file b005570k.txt
_cod_data_source_block s92
_cod_original_formula_sum 'C7 H6 Br1.50 I1.50 O4 S3'
_cod_database_code 7010058

loop_
_symmetry_equiv_pos_as_xyz
'x, y, z'
'-x, -y, -z'

loop_
_atom_site_label
_atom_site_type_symbol
_atom_site_fract_x
_atom_site_fract_y
_atom_site_fract_z
_atom_site_U_iso_or_equiv
_atom_site_adp_type
_atom_site_occupancy
_atom_site_symmetry_multiplicity
_atom_site_calc_flag
_atom_site_refinement_flags
_atom_site_disorder_assembly
_atom_site_disorder_group
I1 I 0.05293(10) 0.94784(7) 0.63443(4) 0.0248(3) Uani 1 1 d . . .
I2 I -0.17057(12) 0.57608(8) 0.54769(5) 0.0211(3) Uani 0.50 1 d P . .
Br2 Br -0.17057(12) 0.57608(8) 0.54769(5) 0.0211(3) Uani 0.50 1 d P . .
Br1 Br 0.41872(18) 0.74290(12) 0.68185(8) 0.0346(3) Uani 1 1 d . . .
S1 S -0.3073(4) 1.1366(3) 0.58928(17) 0.0281(6) Uani 1 1 d . . .
S2 S -0.6453(4) 1.3126(3) 0.69981(18) 0.0273(6) Uani 1 1 d . . .
S3 S -0.2792(4) 1.1157(3) 0.79239(17) 0.0271(6) Uani 1 1 d . . .
C1 C -0.4047(17) 1.1840(11) 0.6909(7) 0.026(2) Uani 1 1 d . . .
O1 O -1.0001(11) 1.4513(8) 0.8166(5) 0.0257(15) Uani 1 1 d . . .
O2 O -0.7613(12) 1.4835(8) 0.9187(5) 0.0320(16) Uani 1 1 d . . .
O3 O -0.2212(12) 1.1806(8) 0.9745(5) 0.0297(15) Uani 1 1 d . . .
C4 C -0.8069(17) 1.4247(11) 0.8586(7) 0.024(2) Uani 1 1 d . . .
C3 C -0.4727(17) 1.2201(11) 0.8592(7) 0.025(2) Uani 1 1 d . . .
C2 C -0.6372(16) 1.3131(11) 0.8146(7) 0.026(2) Uani 1 1 d . . .
C6 C -0.4476(16) 1.1889(11) 0.9608(7) 0.025(2) Uani 1 1 d . . .
O4 O -0.6055(12) 1.1670(9) 1.0210(5) 0.0314(16) Uani 1 1 d . . .
C7 C -0.1746(17) 1.1398(13) 1.0738(8) 0.032(2) Uani 1 1 d . . .
H7A H -0.2820 1.2032 1.1092 0.048 Uiso 1 1 calc R . .
H7B H -0.0145 1.1610 1.0786 0.048 Uiso 1 1 calc R . .
H7C H -0.1966 1.0285 1.0989 0.048 Uiso 1 1 calc R . .
C5 C -1.1667(17) 1.5701(12) 0.8458(8) 0.030(2) Uani 1 1 d . . .
H5A H -1.1925 1.5486 0.9138 0.045 Uiso 1 1 calc R . .
H5B H -1.3139 1.5680 0.8203 0.045 Uiso 1 1 calc R . .
H5C H -1.1058 1.6737 0.8230 0.045 Uiso 1 1 calc R . .

loop_
_atom_site_aniso_label
_atom_site_aniso_U_11
_atom_site_aniso_U_22
_atom_site_aniso_U_33
_atom_site_aniso_U_23
_atom_site_aniso_U_13
_atom_site_aniso_U_12
I1 0.0264(4) 0.0252(4) 0.0224(4) -0.0090(3) 0.0034(3) 0.0014(3)
I2 0.0250(4) 0.0192(4) 0.0194(4) -0.0079(3) 0.0048(3) -0.0024(3)
Br2 0.0250(4) 0.0192(4) 0.0194(4) -0.0079(3) 0.0048(3) -0.0024(3)
Br1 0.0294(6) 0.0361(6) 0.0337(6) -0.0048(5) 0.0021(4) 0.0087(4)
S1 0.0314(13) 0.0308(13) 0.0218(12) -0.0109(10) 0.0013(10) 0.0076(10)
S2 0.0290(13) 0.0294(12) 0.0230(12) -0.0080(10) -0.0018(10) 0.0056(10)
S3 0.0270(12) 0.0303(13) 0.0221(12) -0.0071(10) 0.0030(9) 0.0055(10)
C1 0.026(5) 0.027(5) 0.023(5) -0.005(4) 0.002(4) 0.001(4)
O1 0.024(3) 0.029(4) 0.024(4) -0.009(3) -0.001(3) 0.002(3)
O2 0.031(4) 0.034(4) 0.032(4) -0.014(3) -0.002(3) 0.005(3)
O3 0.025(4) 0.036(4) 0.027(4) -0.006(3) 0.002(3) -0.001(3)
C4 0.028(5) 0.022(5) 0.021(5) -0.004(4) 0.002(4) 0.000(4)
C3 0.024(5) 0.026(5) 0.026(5) -0.009(4) 0.005(4) -0.002(4)
C2 0.022(5) 0.027(5) 0.028(5) -0.007(4) 0.003(4) -0.002(4)
C6 0.021(5) 0.026(5) 0.028(5) -0.009(4) -0.001(4) 0.001(4)
O4 0.022(4) 0.041(4) 0.027(4) -0.006(3) 0.004(3) 0.005(3)
C7 0.021(5) 0.042(6) 0.030(6) -0.004(5) -0.003(4) -0.001(4)
C5 0.022(5) 0.030(5) 0.038(6) -0.011(4) -0.005(4) 0.008(4)

loop_
_atom_type_symbol
_atom_type_description
_atom_type_scat_dispersion_real
_atom_type_scat_dispersion_imag
_atom_type_scat_source
C C 0.0033 0.0016 'International Tables Vol C Tables 4.2.6.8 and 6.1.1.4'
H H 0.0000 0.0000 'International Tables Vol C Tables 4.2.6.8 and 6.1.1.4'
O O 0.0106 0.0060 'International Tables Vol C Tables 4.2.6.8 and 6.1.1.4'
S S 0.1246 0.1234 'International Tables Vol C Tables 4.2.6.8 and 6.1.1.4'
Br Br -0.2901 2.4595 'International Tables Vol C Tables 4.2.6.8 and 6.1.1.4'
I I -0.4742 1.8119 'International Tables Vol C Tables 4.2.6.8 and 6.1.1.4'

loop_
_geom_angle_atom_site_label_1
_geom_angle_atom_site_label_2
_geom_angle_atom_site_label_3
_geom_angle
_geom_angle_site_symmetry_1
_geom_angle_site_symmetry_3
_geom_angle_publ_flag
S1 I1 Br1 178.01(7) . . ?
Br2 I2 I2 0.00(3) 2_566 2_566 ?
C1 S1 I1 101.2(4) . . ?
C2 S2 C1 95.9(5) . . ?
C1 S3 C3 95.8(5) . . ?
S1 C1 S3 124.8(6) . . ?
S1 C1 S2 120.6(6) . . ?
S3 C1 S2 114.6(5) . . ?
C4 O1 C5 115.3(8) . . ?
C6 O3 C7 114.7(7) . . ?
O2 C4 O1 126.8(9) . . ?
O2 C4 C2 122.9(9) . . ?
O1 C4 C2 110.1(8) . . ?
C2 C3 C6 126.9(9) . . ?
C2 C3 S3 116.0(8) . . ?
C6 C3 S3 116.9(7) . . ?
C3 C2 C4 123.7(9) . . ?
C3 C2 S2 117.6(8) . . ?
C4 C2 S2 118.5(7) . . ?
O4 C6 O3 125.2(9) . . ?
O4 C6 C3 124.7(9) . . ?
O3 C6 C3 110.1(8) . . ?

loop_
_geom_bond_atom_site_label_1
_geom_bond_atom_site_label_2
_geom_bond_distance
_geom_bond_site_symmetry_2
_geom_bond_publ_flag
I1 S1 2.605(2) . ?
I1 Br1 2.7107(11) . ?
I2 Br2 2.7173(13) 2_566 ?
I2 I2 2.7173(13) 2_566 ?
S1 C1 1.673(10) . ?
S2 C2 1.712(10) . ?
S2 C1 1.725(10) . ?
S3 C1 1.718(10) . ?
S3 C3 1.740(10) . ?
O1 C4 1.327(12) . ?
O1 C5 1.457(11) . ?
O2 C4 1.190(12) . ?
O3 C6 1.350(12) . ?
O3 C7 1.491(13) . ?
C4 C2 1.518(13) . ?
C3 C2 1.337(14) . ?
C3 C6 1.496(14) . ?
C6 O4 1.200(12) . ?
